data_8105646
loop_
_publ_author_name
'Alotaibi, Mohammad Hayal'
'Mohamed, Hanan A.'
'Abdel-Wahab, Bakr F.'
'Hegazy, Amany S.'
'Kariuki, Benson M.'
'El-Hiti, Gamal A.'

_publ_section_title
;
 Crystal structure of
 N&#x2032;-(1-(benzofuran-2-yl)ethylidene)-2-cyanoacetohydrazide,
 C13H11N3O2
;
_journal_issue 2
_journal_name_full 'Zeitschrift f\"ur Kristallographie - New Crystal Structures'
_journal_page_first 361
_journal_page_last 362
_journal_paper_doi 10.1515/ncrs-2018-0420
_journal_volume 234
_journal_year 2019
_chemical_formula_moiety 'C13 H11 N3 O2'
_chemical_formula_sum 'C13 H11 N3 O2'
_chemical_formula_weight 241.25
_space_group_crystal_system triclinic
_space_group_IT_number 2
_space_group_name_Hall '-P 1'
_space_group_name_H-M_alt 'P -1'
_atom_sites_solution_hydrogens geom
_cell_angle_alpha 64.82(3)
_cell_angle_beta 65.89(3)
_cell_angle_gamma 84.57(2)
_cell_formula_units_Z 2
_cell_length_a 7.889(2)
_cell_length_b 9.367(3)
_cell_length_c 9.630(3)
_cell_measurement_reflns_used 1300
_cell_measurement_temperature 293(2)
_cell_measurement_theta_max 27.8060
_cell_measurement_theta_min 3.9140
_cell_volume 585.1(4)
_computing_cell_refinement 'CrysAlis PRO [7]'
_computing_data_collection 'CrysAlis PRO [7]'
_computing_data_reduction 'CrysAlis PRO [7]'
_computing_molecular_graphics 'ORTEP-3 for Windows [10]'
_computing_publication_material 'ORTEP-3 for Windows [10]'
_computing_structure_refinement 'SHELXL [9]'
_computing_structure_solution 'SHELXS [8]'
_diffrn_ambient_temperature 293(2)
_diffrn_measured_fraction_theta_full 0.998
_diffrn_measured_fraction_theta_max 0.819
_diffrn_measurement_device_type 'SuperNova, Dual, Cu at zero, Atlas'
_diffrn_measurement_method '\w scans'
_diffrn_radiation_type MoK\a
_diffrn_radiation_wavelength 0.71073
_diffrn_reflns_av_R_equivalents 0.0205
_diffrn_reflns_av_unetI/netI 0.0429
_diffrn_reflns_Laue_measured_fraction_full 0.998
_diffrn_reflns_Laue_measured_fraction_max 0.819
_diffrn_reflns_limit_h_max 9
_diffrn_reflns_limit_h_min -10
_diffrn_reflns_limit_k_max 13
_diffrn_reflns_limit_k_min -11
_diffrn_reflns_limit_l_max 13
_diffrn_reflns_limit_l_min -11
_diffrn_reflns_number 4849
_diffrn_reflns_point_group_measured_fraction_full 0.998
_diffrn_reflns_point_group_measured_fraction_max 0.819
_diffrn_reflns_theta_full 25.242
_diffrn_reflns_theta_max 29.780
_diffrn_reflns_theta_min 2.947
_diffrn_standards_decay_% 0
_diffrn_standards_interval_count 0
_diffrn_standards_interval_time 0
_diffrn_standards_number 0
_exptl_absorpt_coefficient_mu 0.096
_exptl_absorpt_correction_T_max 1.000
_exptl_absorpt_correction_T_min 0.593
_exptl_absorpt_correction_type gaussian
_exptl_absorpt_process_details
;
CrysAlisPro 1.171.38.43f (Rigaku Oxford Diffraction, 2015)
Numerical absorption correction based on gaussian integration over
			a multifaceted crystal model
Empirical absorption correction using spherical harmonics,
 implemented in SCALE3 ABSPACK scaling algorithm.
;
_exptl_crystal_colour yellow
_exptl_crystal_density_diffrn 1.369
_exptl_crystal_description plate
_exptl_crystal_F_000 252
_exptl_crystal_size_max 0.431
_exptl_crystal_size_mid 0.320
_exptl_crystal_size_min 0.101
_refine_diff_density_max 0.227
_refine_diff_density_min -0.214
_refine_diff_density_rms 0.042
_refine_ls_extinction_coef .
_refine_ls_extinction_method none
_refine_ls_goodness_of_fit_ref 1.041
_refine_ls_hydrogen_treatment constr
_refine_ls_matrix_type full
_refine_ls_number_parameters 164
_refine_ls_number_reflns 2745
_refine_ls_number_restraints 0
_refine_ls_restrained_S_all 1.041
_refine_ls_R_factor_all 0.0889
_refine_ls_R_factor_gt 0.0550
_refine_ls_shift/su_max 0.000
_refine_ls_shift/su_mean 0.000
_refine_ls_structure_factor_coef Fsqd
_refine_ls_weighting_details 'w=1/[\s^2^(Fo^2^)+(0.0511P)^2^+0.1921P] where P=(Fo^2^+2Fc^2^)/3'
_refine_ls_weighting_scheme calc
_refine_ls_wR_factor_gt 0.1236
_refine_ls_wR_factor_ref 0.1455
_reflns_Friedel_coverage 0.000
_reflns_Friedel_fraction_full .
_reflns_Friedel_fraction_max .
_reflns_number_gt 1812
_reflns_number_total 2745
_reflns_threshold_expression 'I > 2\s(I)'
_cod_data_source_file suppl_ncrs-2018-0420_suppl.cif
_cod_data_source_block bmk1810
_cod_original_cell_volume 585.1(3)
_cod_database_code 8105646
_shelx_space_group_comment
;
The symmetry employed for this shelxl refinement is uniquely defined
by the following loop, which should always be used as a source of
symmetry information in preference to the above space-group names.
They are only intended as comments.
;
_shelx_estimated_absorpt_t_min 0.960
_shelx_estimated_absorpt_t_max 0.990

loop_
_space_group_symop_operation_xyz
'x, y, z'
'-x, -y, -z'

loop_
_atom_site_label
_atom_site_type_symbol
_atom_site_fract_x
_atom_site_fract_y
_atom_site_fract_z
_atom_site_U_iso_or_equiv
_atom_site_adp_type
_atom_site_occupancy
_atom_site_site_symmetry_order
_atom_site_calc_flag
_atom_site_refinement_flags_posn
_atom_site_refinement_flags_adp
_atom_site_refinement_flags_occupancy
_atom_site_disorder_assembly
_atom_site_disorder_group
C1 C 0.7167(3) 0.4546(2) 0.1053(2) 0.0387(5) Uani 1 1 d . . . . .
C2 C 0.7811(3) 0.6093(2) 0.0173(3) 0.0449(5) Uani 1 1 d . . . . .
H2 H 0.812869 0.669848 -0.096930 0.054 Uiso 1 1 calc R U . . .
C3 C 0.7914(3) 0.6626(2) 0.1329(3) 0.0439(5) Uani 1 1 d . . . . .
C4 C 0.7340(3) 0.5311(2) 0.2863(3) 0.0440(5) Uani 1 1 d . . . . .
C5 C 0.8414(3) 0.8062(3) 0.1244(3) 0.0580(6) Uani 1 1 d . . . . .
H5 H 0.877663 0.897509 0.024004 0.070 Uiso 1 1 calc R U . . .
C6 C 0.8360(4) 0.8100(3) 0.2663(3) 0.0651(7) Uani 1 1 d . . . . .
H6 H 0.868499 0.905174 0.262007 0.078 Uiso 1 1 calc R U . . .
C7 C 0.7829(4) 0.6746(3) 0.4167(3) 0.0650(7) Uani 1 1 d . . . . .
H7 H 0.782576 0.680421 0.510821 0.078 Uiso 1 1 calc R U . . .
C8 C 0.7308(4) 0.5317(3) 0.4298(3) 0.0589(6) Uani 1 1 d . . . . .
H8 H 0.695336 0.440544 0.530254 0.071 Uiso 1 1 calc R U . . .
C9 C 0.6685(3) 0.3437(2) 0.0555(2) 0.0396(5) Uani 1 1 d . . . . .
C10 C 0.7293(3) 0.3932(3) -0.1288(3) 0.0501(6) Uani 1 1 d . . . . .
H10A H 0.812811 0.321111 -0.162336 0.075 Uiso 1 1 calc R U . . .
H10B H 0.791963 0.498338 -0.190549 0.075 Uiso 1 1 calc R U . . .
H10C H 0.622072 0.391886 -0.151791 0.075 Uiso 1 1 calc R U . . .
C11 C 0.4016(3) -0.0192(3) 0.2438(3) 0.0479(5) Uani 1 1 d . . . . .
C12 C 0.3304(3) -0.0472(3) 0.4254(3) 0.0493(6) Uani 1 1 d . . . . .
H12A H 0.416858 -0.105958 0.472259 0.059 Uiso 1 1 calc R U . . .
H12B H 0.323567 0.053889 0.431865 0.059 Uiso 1 1 calc R U . . .
C13 C 0.1466(3) -0.1354(3) 0.5233(3) 0.0491(5) Uani 1 1 d . . . . .
N1 N 0.5726(2) 0.2129(2) 0.1754(2) 0.0429(4) Uani 1 1 d . . . . .
N2 N 0.5219(2) 0.1096(2) 0.1275(2) 0.0476(5) Uani 1 1 d . . . . .
H2A H 0.567300 0.127720 0.023090 0.057 Uiso 1 1 calc R U . . .
N3 N 0.0018(3) -0.2013(3) 0.5998(3) 0.0668(6) Uani 1 1 d . . . . .
O1 O 0.6848(2) 0.40289(16) 0.27184(17) 0.0471(4) Uani 1 1 d . . . . .
O2 O 0.3525(3) -0.1108(2) 0.2042(2) 0.0701(6) Uani 1 1 d . . . . .

loop_
_atom_site_aniso_label
_atom_site_aniso_U_11
_atom_site_aniso_U_22
_atom_site_aniso_U_33
_atom_site_aniso_U_23
_atom_site_aniso_U_13
_atom_site_aniso_U_12
C1 0.0382(10) 0.0381(11) 0.0354(10) -0.0131(8) -0.0121(8) -0.0025(8)
C2 0.0480(11) 0.0407(12) 0.0388(11) -0.0122(9) -0.0137(9) -0.0070(9)
C3 0.0418(11) 0.0388(11) 0.0479(12) -0.0185(9) -0.0140(9) -0.0026(9)
C4 0.0488(11) 0.0378(11) 0.0448(12) -0.0179(9) -0.0165(9) -0.0041(9)
C5 0.0695(15) 0.0397(12) 0.0575(14) -0.0176(11) -0.0191(12) -0.0102(11)
C6 0.0762(17) 0.0525(15) 0.0725(17) -0.0365(14) -0.0218(13) -0.0104(13)
C7 0.0776(17) 0.0678(17) 0.0593(15) -0.0383(14) -0.0226(13) -0.0052(14)
C8 0.0781(16) 0.0535(14) 0.0445(13) -0.0192(11) -0.0229(11) -0.0089(12)
C9 0.0383(10) 0.0391(11) 0.0391(11) -0.0163(9) -0.0130(8) -0.0007(9)
C10 0.0547(13) 0.0508(13) 0.0406(12) -0.0194(10) -0.0126(9) -0.0090(10)
C11 0.0548(12) 0.0439(12) 0.0435(12) -0.0189(10) -0.0157(10) -0.0088(10)
C12 0.0572(13) 0.0448(12) 0.0424(12) -0.0164(10) -0.0161(9) -0.0102(10)
C13 0.0600(13) 0.0402(12) 0.0402(11) -0.0113(9) -0.0183(10) -0.0041(11)
N1 0.0503(10) 0.0373(9) 0.0421(10) -0.0175(8) -0.0173(8) -0.0043(8)
N2 0.0579(11) 0.0436(10) 0.0379(9) -0.0175(8) -0.0127(8) -0.0122(8)
N3 0.0627(13) 0.0628(14) 0.0540(13) -0.0098(11) -0.0163(10) -0.0130(11)
O1 0.0627(9) 0.0364(8) 0.0395(8) -0.0124(6) -0.0195(7) -0.0081(7)
O2 0.0887(12) 0.0646(11) 0.0510(10) -0.0295(9) -0.0093(8) -0.0337(9)

loop_
_atom_type_symbol
_atom_type_description
_atom_type_scat_dispersion_real
_atom_type_scat_dispersion_imag
_atom_type_scat_source
C C 0.0033 0.0016 'International Tables Vol C Tables 4.2.6.8 and 6.1.1.4'
H H 0.0000 0.0000 'International Tables Vol C Tables 4.2.6.8 and 6.1.1.4'
N N 0.0061 0.0033 'International Tables Vol C Tables 4.2.6.8 and 6.1.1.4'
O O 0.0106 0.0060 'International Tables Vol C Tables 4.2.6.8 and 6.1.1.4'

loop_
_geom_angle_atom_site_label_1
_geom_angle_atom_site_label_2
_geom_angle_atom_site_label_3
_geom_angle
_geom_angle_site_symmetry_1
_geom_angle_site_symmetry_3
C2 C1 O1 110.93(17) . .
C2 C1 C9 130.97(19) . .
O1 C1 C9 117.99(17) . .
C1 C2 C3 107.01(19) . .
C1 C2 H2 126.5 . .
C3 C2 H2 126.5 . .
C4 C3 C5 118.4(2) . .
C4 C3 C2 105.63(17) . .
C5 C3 C2 136.0(2) . .
O1 C4 C8 126.05(19) . .
O1 C4 C3 110.23(17) . .
C8 C4 C3 123.71(19) . .
C6 C5 C3 118.8(2) . .
C6 C5 H5 120.6 . .
C3 C5 H5 120.6 . .
C5 C6 C7 121.2(2) . .
C5 C6 H6 119.4 . .
C7 C6 H6 119.4 . .
C8 C7 C6 121.5(2) . .
C8 C7 H7 119.3 . .
C6 C7 H7 119.3 . .
C4 C8 C7 116.4(2) . .
C4 C8 H8 121.8 . .
C7 C8 H8 121.8 . .
N1 C9 C1 116.44(18) . .
N1 C9 C10 126.22(18) . .
C1 C9 C10 117.31(17) . .
C9 C10 H10A 109.5 . .
C9 C10 H10B 109.5 . .
H10A C10 H10B 109.5 . .
C9 C10 H10C 109.5 . .
H10A C10 H10C 109.5 . .
H10B C10 H10C 109.5 . .
O2 C11 N2 121.3(2) . .
O2 C11 C12 121.15(19) . .
N2 C11 C12 117.55(17) . .
C13 C12 C11 111.03(18) . .
C13 C12 H12A 109.4 . .
C11 C12 H12A 109.4 . .
C13 C12 H12B 109.4 . .
C11 C12 H12B 109.4 . .
H12A C12 H12B 108.0 . .
N3 C13 C12 178.6(3) . .
C9 N1 N2 116.27(17) . .
C11 N2 N1 120.13(17) . .
C11 N2 H2A 119.9 . .
N1 N2 H2A 119.9 . .
C4 O1 C1 106.18(15) . .

loop_
_geom_bond_atom_site_label_1
_geom_bond_atom_site_label_2
_geom_bond_distance
_geom_bond_site_symmetry_2
C1 C2 1.349(3) .
C1 O1 1.379(2) .
C1 C9 1.450(3) .
C2 C3 1.433(3) .
C2 H2 0.9300 .
C3 C4 1.384(3) .
C3 C5 1.397(3) .
C4 O1 1.373(2) .
C4 C8 1.374(3) .
C5 C6 1.365(3) .
C5 H5 0.9300 .
C6 C7 1.388(4) .
C6 H6 0.9300 .
C7 C8 1.376(3) .
C7 H7 0.9300 .
C8 H8 0.9300 .
C9 N1 1.291(3) .
C9 C10 1.497(3) .
C10 H10A 0.9600 .
C10 H10B 0.9600 .
C10 H10C 0.9600 .
C11 O2 1.222(2) .
C11 N2 1.345(3) .
C11 C12 1.509(3) .
C12 C13 1.457(3) .
C12 H12A 0.9700 .
C12 H12B 0.9700 .
C13 N3 1.135(3) .
N1 N2 1.384(2) .
N2 H2A 0.8600 .

loop_
_geom_hbond_atom_site_label_D
_geom_hbond_atom_site_label_H
_geom_hbond_atom_site_label_A
_geom_hbond_distance_DH
_geom_hbond_distance_HA
_geom_hbond_distance_DA
_geom_hbond_angle_DHA
_geom_hbond_site_symmetry_A
_geom_hbond_publ_flag
N2 H2A O2 0.86 2.09 2.927(3) 164.9 2_655 yes

loop_
_geom_torsion_atom_site_label_1
_geom_torsion_atom_site_label_2
_geom_torsion_atom_site_label_3
_geom_torsion_atom_site_label_4
_geom_torsion
_geom_torsion_site_symmetry_1
_geom_torsion_site_symmetry_2
_geom_torsion_site_symmetry_3
_geom_torsion_site_symmetry_4
N2 C11 C12 C13 152.4(2) . . . .
